data_4086345
loop_
_publ_author_name
'O, Wylie W. N.'
'Kang, Xiaohui'
'Luo, Yi'
'Hou, Zhaomin'

_publ_section_title
;
 PNP-Ligated Heterometallic Rare-Earth/Ruthenium Hydride Complexes Bearing
 Phosphinophenyl and Phosphinomethyl Bridging Ligands
;
_journal_issue 4
_journal_name_full Organometallics
_journal_page_first 1030
_journal_page_last 1043
_journal_paper_doi 10.1021/om401216v
_journal_volume 33
_journal_year 2014
_chemical_formula_sum 'C52 H76 N P3 Ru Y'
_chemical_formula_weight 998.03
_chemical_name_common PNP(iPr)Y(H)2Ru(C5Me5)PPh2(CH2)
_chemical_name_systematic
; 
 ? 
;
_space_group_IT_number 2
_symmetry_cell_setting triclinic
_symmetry_space_group_name_Hall '-P 1'
_symmetry_space_group_name_H-M 'P -1'
_atom_sites_solution_hydrogens geom
_atom_sites_solution_primary direct
_atom_sites_solution_secondary difmap
_audit_creation_method SHELXL-97
_cell_angle_alpha 99.5940(10)
_cell_angle_beta 102.9110(10)
_cell_angle_gamma 113.6150(10)
_cell_formula_units_Z 2
_cell_length_a 12.4863(8)
_cell_length_b 13.1993(8)
_cell_length_c 18.0937(12)
_cell_measurement_temperature 163(2)
_cell_volume 2551.3(3)
_computing_cell_refinement 'Bruker SMART'
_computing_data_collection 'Bruker SMART'
_computing_data_reduction 'Bruker SHELXTL'
_computing_molecular_graphics 'Ortep-3 for Windows (Farrugia, 1997)'
_computing_publication_material 'WinGX publication routines (Farrugia, 1999)'
_computing_structure_refinement 'SHELXL-97 (Sheldrick, 2008)'
_computing_structure_solution 'SHELXS-97 (Sheldrick, 2008)'
_diffrn_ambient_temperature 163(2)
_diffrn_measured_fraction_theta_full 0.987
_diffrn_measured_fraction_theta_max 0.987
_diffrn_measurement_device_type 'Bruker D8 QUEST diffractometer with a CMOS area detector'
_diffrn_measurement_method 'phi and omega scans'
_diffrn_radiation_monochromator 'doubly curved silicon crystal'
_diffrn_radiation_source 'microfocus sealed tube'
_diffrn_radiation_type MoK\a
_diffrn_radiation_wavelength 0.71073
_diffrn_reflns_av_R_equivalents 0.0334
_diffrn_reflns_av_sigmaI/netI 0.0855
_diffrn_reflns_limit_h_max 12
_diffrn_reflns_limit_h_min -14
_diffrn_reflns_limit_k_max 15
_diffrn_reflns_limit_k_min -14
_diffrn_reflns_limit_l_max 21
_diffrn_reflns_limit_l_min -20
_diffrn_reflns_number 13805
_diffrn_reflns_theta_full 25.00
_diffrn_reflns_theta_max 25.00
_diffrn_reflns_theta_min 1.82
_exptl_absorpt_coefficient_mu 1.555
_exptl_absorpt_correction_T_max 0.9696
_exptl_absorpt_correction_T_min 0.8354
_exptl_absorpt_correction_type multi-scan
_exptl_absorpt_process_details 'SADABS (Sheldrick, 2008)'
_exptl_crystal_colour yellow
_exptl_crystal_density_diffrn 1.299
_exptl_crystal_density_method 'not measured'
_exptl_crystal_description needle
_exptl_crystal_F_000 1046
_exptl_crystal_size_max 0.12
_exptl_crystal_size_mid 0.08
_exptl_crystal_size_min 0.02
_refine_diff_density_max 0.774
_refine_diff_density_min -0.744
_refine_diff_density_rms 0.076
_refine_ls_extinction_method none
_refine_ls_goodness_of_fit_ref 0.874
_refine_ls_hydrogen_treatment mixed
_refine_ls_matrix_type full
_refine_ls_number_parameters 547
_refine_ls_number_reflns 8875
_refine_ls_number_restraints 0
_refine_ls_restrained_S_all 0.874
_refine_ls_R_factor_all 0.0544
_refine_ls_R_factor_gt 0.0376
_refine_ls_shift/su_max 0.001
_refine_ls_shift/su_mean 0.000
_refine_ls_structure_factor_coef Fsqd
_refine_ls_weighting_details 'calc w=1/[\s^2^(Fo^2^)+(0.0227P)^2^+0.0000P] where P=(Fo^2^+2Fc^2^)/3'
_refine_ls_weighting_scheme calc
_refine_ls_wR_factor_gt 0.0704
_refine_ls_wR_factor_ref 0.0735
_reflns_number_gt 6439
_reflns_number_total 8875
_reflns_threshold_expression >2sigma(I)
_cod_data_source_file om401216v_si_002.cif
_cod_data_source_block 2b-Y
_cod_depositor_comments
;
The following automatic conversions were performed:

'_symmetry_cell_setting' value 'Triclinic' changed to 'triclinic'
according to the built-in table from CIF Core dictionary named
'cif_core.dic' version 2.4.1 from 2010-06-29.

'_exptl_crystal_density_meas' value 'not measured' was changed to '?'
- the value is perceived as not measured.

Automatic conversion script
Id: cif_fix_values 4093 2015-10-18 17:28:56Z antanas 
;
_cod_original_sg_symbol_H-M P-1
_cod_database_code 4086345

loop_
_symmetry_equiv_pos_as_xyz
'x, y, z'
'-x, -y, -z'

loop_
_atom_site_label
_atom_site_type_symbol
_atom_site_fract_x
_atom_site_fract_y
_atom_site_fract_z
_atom_site_U_iso_or_equiv
_atom_site_adp_type
_atom_site_occupancy
_atom_site_symmetry_multiplicity
_atom_site_calc_flag
_atom_site_refinement_flags
_atom_site_disorder_assembly
_atom_site_disorder_group
C1 C 0.6709(3) 0.0671(3) 0.1270(2) 0.0223(9) Uani 1 1 d . . .
H1A H 0.7437 0.0846 0.1087 0.027 Uiso 1 1 calc R . .
H1B H 0.5935 0.0243 0.0817 0.027 Uiso 1 1 calc R . .
C2 C 0.5161(3) 0.1639(3) 0.1554(2) 0.0200(8) Uani 1 1 d . . .
C3 C 0.4534(3) 0.1657(3) 0.2091(2) 0.0271(9) Uani 1 1 d . . .
H3 H 0.4955 0.1859 0.2641 0.033 Uiso 1 1 calc R . .
C4 C 0.3291(3) 0.1380(3) 0.1830(2) 0.0321(10) Uani 1 1 d . . .
H4 H 0.2862 0.1393 0.2201 0.039 Uiso 1 1 calc R . .
C5 C 0.2685(3) 0.1090(3) 0.1040(3) 0.0347(10) Uani 1 1 d . . .
H5 H 0.1831 0.0891 0.0864 0.042 Uiso 1 1 calc R . .
C6 C 0.3302(3) 0.1084(3) 0.0494(2) 0.0312(10) Uani 1 1 d . . .
H6 H 0.2878 0.0887 -0.0055 0.037 Uiso 1 1 calc R . .
C7 C 0.4537(3) 0.1365(3) 0.0755(2) 0.0266(9) Uani 1 1 d . . .
H7 H 0.4968 0.1371 0.0383 0.032 Uiso 1 1 calc R . .
C8 C 0.7553(3) 0.3149(3) 0.1545(2) 0.0213(8) Uani 1 1 d . . .
C9 C 0.7044(3) 0.3867(3) 0.1350(2) 0.0282(9) Uani 1 1 d . . .
H9 H 0.6253 0.3721 0.1390 0.034 Uiso 1 1 calc R . .
C10 C 0.7688(3) 0.4802(3) 0.1096(3) 0.0381(11) Uani 1 1 d . . .
H10 H 0.7337 0.5294 0.0968 0.046 Uiso 1 1 calc R . .
C11 C 0.8820(3) 0.5014(3) 0.1029(3) 0.0411(11) Uani 1 1 d . . .
H11 H 0.9253 0.5649 0.0851 0.049 Uiso 1 1 calc R . .
C12 C 0.9332(3) 0.4303(3) 0.1223(3) 0.0380(11) Uani 1 1 d . . .
H12 H 1.0119 0.4444 0.1175 0.046 Uiso 1 1 calc R . .
C13 C 0.8704(3) 0.3388(3) 0.1484(2) 0.0310(10) Uani 1 1 d . . .
H13 H 0.9072 0.2911 0.1624 0.037 Uiso 1 1 calc R . .
C14 C 0.8186(3) 0.2789(3) 0.4514(2) 0.0275(9) Uani 1 1 d . . .
C15 C 0.7280(3) 0.3137(3) 0.4192(2) 0.0321(10) Uani 1 1 d . . .
C16 C 0.7746(3) 0.3874(3) 0.3737(2) 0.0312(10) Uani 1 1 d . . .
C17 C 0.8944(3) 0.4013(3) 0.3779(2) 0.0326(10) Uani 1 1 d . . .
C18 C 0.9207(3) 0.3345(3) 0.4268(2) 0.0324(10) Uani 1 1 d . . .
C19 C 0.8097(4) 0.2073(4) 0.5085(3) 0.0549(13) Uani 1 1 d . . .
H19A H 0.8651 0.1720 0.5070 0.082 Uiso 1 1 calc R . .
H19B H 0.7246 0.1467 0.4936 0.082 Uiso 1 1 calc R . .
H19C H 0.8335 0.2567 0.5622 0.082 Uiso 1 1 calc R . .
C20 C 0.6125(4) 0.2874(4) 0.4396(3) 0.0554(13) Uani 1 1 d . . .
H20A H 0.6311 0.3416 0.4903 0.083 Uiso 1 1 calc R . .
H20B H 0.5775 0.2084 0.4438 0.083 Uiso 1 1 calc R . .
H20C H 0.5529 0.2949 0.3982 0.083 Uiso 1 1 calc R . .
C21 C 0.7140(4) 0.4533(3) 0.3370(3) 0.0503(13) Uani 1 1 d . . .
H21A H 0.7312 0.5221 0.3774 0.075 Uiso 1 1 calc R . .
H21B H 0.6247 0.4041 0.3147 0.075 Uiso 1 1 calc R . .
H21C H 0.7468 0.4765 0.2948 0.075 Uiso 1 1 calc R . .
C22 C 0.9842(4) 0.4843(3) 0.3476(3) 0.0572(13) Uani 1 1 d . . .
H22A H 0.9390 0.4953 0.3004 0.086 Uiso 1 1 calc R . .
H22B H 1.0389 0.4533 0.3339 0.086 Uiso 1 1 calc R . .
H22C H 1.0335 0.5586 0.3886 0.086 Uiso 1 1 calc R . .
C23 C 1.0432(3) 0.3326(4) 0.4521(3) 0.0557(14) Uani 1 1 d . . .
H23A H 1.0779 0.3364 0.4085 0.083 Uiso 1 1 calc R . .
H23B H 1.0314 0.2611 0.4660 0.083 Uiso 1 1 calc R . .
H23C H 1.1000 0.3990 0.4981 0.083 Uiso 1 1 calc R . .
C24 C 0.5218(3) -0.3122(3) 0.2006(2) 0.0203(8) Uani 1 1 d . . .
C25 C 0.5236(3) -0.4190(3) 0.1956(2) 0.0241(9) Uani 1 1 d . . .
H25 H 0.5852 -0.4313 0.1785 0.029 Uiso 1 1 calc R . .
C26 C 0.4385(3) -0.5057(3) 0.2148(2) 0.0285(9) Uani 1 1 d . . .
H26 H 0.4428 -0.5766 0.2107 0.034 Uiso 1 1 calc R . .
C27 C 0.3468(3) -0.4929(3) 0.2400(2) 0.0280(9) Uani 1 1 d . . .
C28 C 0.3437(3) -0.3885(3) 0.2449(2) 0.0264(9) Uani 1 1 d . . .
H28 H 0.2813 -0.3778 0.2619 0.032 Uiso 1 1 calc R . .
C29 C 0.4287(3) -0.2979(3) 0.2259(2) 0.0229(9) Uani 1 1 d . . .
C30 C 0.2541(3) -0.5881(3) 0.2624(2) 0.0412(11) Uani 1 1 d . . .
H30A H 0.2685 -0.6561 0.2533 0.062 Uiso 1 1 calc R . .
H30B H 0.1703 -0.6082 0.2299 0.062 Uiso 1 1 calc R . .
H30C H 0.2635 -0.5614 0.3184 0.062 Uiso 1 1 calc R . .
C31 C 0.6672(3) -0.2471(3) 0.1315(2) 0.0206(8) Uani 1 1 d . . .
C32 C 0.7974(3) -0.1842(3) 0.1499(2) 0.0224(9) Uani 1 1 d . . .
C33 C 0.8523(3) -0.2062(3) 0.0941(2) 0.0245(9) Uani 1 1 d . . .
H33 H 0.9390 -0.1627 0.1067 0.029 Uiso 1 1 calc R . .
C34 C 0.7874(3) -0.2871(3) 0.0220(2) 0.0259(9) Uani 1 1 d . . .
C35 C 0.6593(3) -0.3487(3) 0.0047(2) 0.0267(9) Uani 1 1 d . . .
H35 H 0.6113 -0.4055 -0.0449 0.032 Uiso 1 1 calc R . .
C36 C 0.6019(3) -0.3286(3) 0.0578(2) 0.0239(9) Uani 1 1 d . . .
H36 H 0.5148 -0.3717 0.0438 0.029 Uiso 1 1 calc R . .
C37 C 0.8478(4) -0.3108(4) -0.0368(2) 0.0401(11) Uani 1 1 d . . .
H37A H 0.9376 -0.2654 -0.0133 0.060 Uiso 1 1 calc R . .
H37B H 0.8194 -0.2895 -0.0841 0.060 Uiso 1 1 calc R . .
H37C H 0.8261 -0.3932 -0.0517 0.060 Uiso 1 1 calc R . .
C38 C 0.4743(4) -0.1204(4) 0.3952(2) 0.0455(12) Uani 1 1 d . . .
H38A H 0.5518 -0.0523 0.4034 0.068 Uiso 1 1 calc R . .
H38B H 0.4880 -0.1890 0.3898 0.068 Uiso 1 1 calc R . .
H38C H 0.4453 -0.1101 0.4407 0.068 Uiso 1 1 calc R . .
C39 C 0.3531(4) -0.0301(3) 0.3284(3) 0.0444(12) Uani 1 1 d . . .
H39A H 0.3311 -0.0163 0.3764 0.067 Uiso 1 1 calc R . .
H39B H 0.2851 -0.0440 0.2821 0.067 Uiso 1 1 calc R . .
H39C H 0.4277 0.0377 0.3317 0.067 Uiso 1 1 calc R . .
C40 C 0.3775(3) -0.1357(3) 0.3203(2) 0.0305(10) Uani 1 1 d . . .
H40 H 0.2989 -0.2054 0.3125 0.037 Uiso 1 1 calc R . .
C41 C 0.3441(4) -0.2025(4) 0.0733(2) 0.0476(12) Uani 1 1 d . . .
H41A H 0.3480 -0.2761 0.0661 0.071 Uiso 1 1 calc R . .
H41B H 0.4250 -0.1404 0.0794 0.071 Uiso 1 1 calc R . .
H41C H 0.2822 -0.2070 0.0271 0.071 Uiso 1 1 calc R . .
C42 C 0.1798(3) -0.2673(4) 0.1373(3) 0.0513(13) Uani 1 1 d . . .
H42A H 0.1211 -0.2701 0.0899 0.077 Uiso 1 1 calc R . .
H42B H 0.1571 -0.2464 0.1839 0.077 Uiso 1 1 calc R . .
H42C H 0.1779 -0.3432 0.1319 0.077 Uiso 1 1 calc R . .
C43 C 0.3089(3) -0.1778(3) 0.1469(2) 0.0328(10) Uani 1 1 d . . .
H43 H 0.3067 -0.1021 0.1523 0.039 Uiso 1 1 calc R . .
C44 C 0.9795(4) -0.2215(4) 0.2956(3) 0.0532(13) Uani 1 1 d . . .
H44A H 1.0649 -0.1608 0.3126 0.080 Uiso 1 1 calc R . .
H44B H 0.9531 -0.2597 0.2389 0.080 Uiso 1 1 calc R . .
H44C H 0.9743 -0.2782 0.3252 0.080 Uiso 1 1 calc R . .
C45 C 0.9270(4) -0.1081(4) 0.3968(3) 0.0661(15) Uani 1 1 d . . .
H45A H 0.9170 -0.1639 0.4275 0.099 Uiso 1 1 calc R . .
H45B H 0.8716 -0.0737 0.4020 0.099 Uiso 1 1 calc R . .
H45C H 1.0126 -0.0474 0.4168 0.099 Uiso 1 1 calc R . .
C46 C 0.8962(4) -0.1683(3) 0.3115(2) 0.0361(10) Uani 1 1 d . . .
H46 H 0.8126 -0.2351 0.2972 0.043 Uiso 1 1 calc R . .
C47 C 1.1110(3) 0.0995(3) 0.3244(2) 0.0407(11) Uani 1 1 d . . .
H47A H 1.1844 0.1607 0.3200 0.061 Uiso 1 1 calc R . .
H47B H 1.1360 0.0558 0.3573 0.061 Uiso 1 1 calc R . .
H47C H 1.0663 0.1340 0.3488 0.061 Uiso 1 1 calc R . .
C48 C 1.0070(3) 0.0879(3) 0.1858(2) 0.0362(11) Uani 1 1 d . . .
H48A H 0.9700 0.1347 0.2063 0.054 Uiso 1 1 calc R . .
H48B H 0.9515 0.0348 0.1337 0.054 Uiso 1 1 calc R . .
H48C H 1.0863 0.1386 0.1811 0.054 Uiso 1 1 calc R . .
C49 C 1.0276(3) 0.0190(3) 0.2424(2) 0.0271(9) Uani 1 1 d . . .
H49 H 1.0668 -0.0275 0.2220 0.033 Uiso 1 1 calc R . .
C50 C 0.4511(4) 0.3965(5) 0.5643(3) 0.0676(16) Uani 1 1 d . . .
H50A H 0.4592 0.4535 0.6111 0.081 Uiso 1 1 calc R . .
H50B H 0.5261 0.3851 0.5763 0.081 Uiso 1 1 calc R . .
C51 C 0.4433(4) 0.4445(4) 0.4940(3) 0.0573(14) Uani 1 1 d . . .
H51A H 0.3701 0.4587 0.4835 0.069 Uiso 1 1 calc R . .
H51B H 0.4316 0.3860 0.4468 0.069 Uiso 1 1 calc R . .
C52 C 0.3386(5) 0.2822(5) 0.5503(4) 0.095(2) Uani 1 1 d . . .
H52A H 0.2637 0.2922 0.5367 0.143 Uiso 1 1 calc R . .
H52B H 0.3462 0.2573 0.5985 0.143 Uiso 1 1 calc R . .
H52C H 0.3337 0.2236 0.5068 0.143 Uiso 1 1 calc R . .
N1 N 0.6115(2) -0.2202(2) 0.18564(17) 0.0200(7) Uani 1 1 d . . .
P1 P 0.67835(8) 0.19135(8) 0.19089(6) 0.0196(2) Uani 1 1 d . . .
P2 P 0.43051(8) -0.15873(8) 0.23530(6) 0.0230(2) Uani 1 1 d . . .
P3 P 0.87623(8) -0.07874(8) 0.24644(6) 0.0223(2) Uani 1 1 d . . .
Y1 Y 0.67511(3) -0.02135(3) 0.23046(2) 0.01960(10) Uani 1 1 d . . .
Ru1 Ru 0.76038(3) 0.21562(2) 0.322616(18) 0.02013(9) Uani 1 1 d . . .
H1RU H 0.833(3) 0.151(3) 0.309(2) 0.041(10) Uiso 1 1 d . . .
H2RU H 0.658(2) 0.101(2) 0.3208(17) 0.016(8) Uiso 1 1 d . . .

loop_
_atom_site_aniso_label
_atom_site_aniso_U_11
_atom_site_aniso_U_22
_atom_site_aniso_U_33
_atom_site_aniso_U_23
_atom_site_aniso_U_13
_atom_site_aniso_U_12
C1 0.0183(18) 0.022(2) 0.027(2) 0.0057(18) 0.0109(17) 0.0077(16)
C2 0.0204(18) 0.017(2) 0.026(2) 0.0091(17) 0.0085(17) 0.0102(16)
C3 0.025(2) 0.029(2) 0.032(3) 0.013(2) 0.0095(19) 0.0148(18)
C4 0.030(2) 0.040(3) 0.044(3) 0.020(2) 0.023(2) 0.023(2)
C5 0.021(2) 0.037(3) 0.051(3) 0.017(2) 0.009(2) 0.0178(19)
C6 0.032(2) 0.035(2) 0.030(3) 0.011(2) 0.007(2) 0.020(2)
C7 0.025(2) 0.029(2) 0.029(3) 0.0104(19) 0.0099(18) 0.0146(18)
C8 0.0225(19) 0.017(2) 0.023(2) 0.0034(17) 0.0070(17) 0.0085(16)
C9 0.0223(19) 0.025(2) 0.039(3) 0.012(2) 0.0108(19) 0.0108(18)
C10 0.038(2) 0.029(2) 0.056(3) 0.024(2) 0.017(2) 0.018(2)
C11 0.034(2) 0.033(3) 0.054(3) 0.023(2) 0.018(2) 0.006(2)
C12 0.025(2) 0.034(3) 0.056(3) 0.017(2) 0.020(2) 0.009(2)
C13 0.026(2) 0.027(2) 0.043(3) 0.013(2) 0.013(2) 0.0140(19)
C14 0.037(2) 0.021(2) 0.021(2) 0.0027(18) 0.0070(19) 0.0123(19)
C15 0.029(2) 0.036(3) 0.026(3) -0.004(2) 0.0073(19) 0.015(2)
C16 0.041(2) 0.023(2) 0.028(3) 0.0007(19) 0.004(2) 0.020(2)
C17 0.040(2) 0.017(2) 0.029(3) 0.0002(19) 0.009(2) 0.0057(19)
C18 0.028(2) 0.023(2) 0.031(3) -0.0106(19) -0.0055(19) 0.0123(18)
C19 0.075(3) 0.043(3) 0.030(3) 0.006(2) 0.005(3) 0.019(3)
C20 0.059(3) 0.064(3) 0.044(3) 0.001(3) 0.028(3) 0.029(3)
C21 0.073(3) 0.035(3) 0.043(3) 0.001(2) 0.006(3) 0.037(3)
C22 0.061(3) 0.027(3) 0.055(4) -0.003(2) 0.020(3) -0.003(2)
C23 0.036(2) 0.055(3) 0.054(3) -0.017(3) -0.009(2) 0.024(2)
C24 0.0190(18) 0.018(2) 0.019(2) 0.0049(17) 0.0027(16) 0.0059(16)
C25 0.0259(19) 0.022(2) 0.028(2) 0.0087(18) 0.0107(18) 0.0124(18)
C26 0.037(2) 0.015(2) 0.029(2) 0.0066(18) 0.0072(19) 0.0090(18)
C27 0.030(2) 0.018(2) 0.027(2) 0.0080(18) 0.0106(19) 0.0019(18)
C28 0.0226(19) 0.028(2) 0.029(2) 0.0091(19) 0.0115(18) 0.0098(18)
C29 0.0228(19) 0.019(2) 0.027(2) 0.0086(18) 0.0090(17) 0.0078(17)
C30 0.048(3) 0.028(2) 0.046(3) 0.018(2) 0.022(2) 0.010(2)
C31 0.0234(19) 0.015(2) 0.030(2) 0.0109(18) 0.0111(18) 0.0121(17)
C32 0.0252(19) 0.021(2) 0.027(2) 0.0127(18) 0.0102(18) 0.0137(17)
C33 0.0234(19) 0.026(2) 0.030(3) 0.0131(19) 0.0112(19) 0.0142(18)
C34 0.036(2) 0.028(2) 0.026(2) 0.0119(19) 0.0150(19) 0.023(2)
C35 0.034(2) 0.020(2) 0.026(2) 0.0070(18) 0.0084(19) 0.0126(18)
C36 0.0212(19) 0.019(2) 0.029(2) 0.0082(18) 0.0052(18) 0.0083(17)
C37 0.046(2) 0.048(3) 0.033(3) 0.010(2) 0.019(2) 0.026(2)
C38 0.062(3) 0.049(3) 0.040(3) 0.020(2) 0.026(2) 0.032(3)
C39 0.053(3) 0.045(3) 0.058(3) 0.021(3) 0.038(3) 0.031(2)
C40 0.034(2) 0.026(2) 0.040(3) 0.014(2) 0.023(2) 0.0145(19)
C41 0.038(2) 0.063(3) 0.031(3) 0.017(2) 0.005(2) 0.014(2)
C42 0.024(2) 0.059(3) 0.059(4) 0.022(3) 0.007(2) 0.010(2)
C43 0.023(2) 0.029(2) 0.043(3) 0.014(2) 0.006(2) 0.0087(18)
C44 0.059(3) 0.050(3) 0.056(3) 0.024(3) 0.006(3) 0.032(3)
C45 0.080(4) 0.089(4) 0.041(3) 0.028(3) 0.018(3) 0.046(3)
C46 0.048(2) 0.037(3) 0.028(3) 0.010(2) 0.011(2) 0.024(2)
C47 0.023(2) 0.035(3) 0.052(3) 0.001(2) 0.012(2) 0.0063(19)
C48 0.025(2) 0.029(2) 0.057(3) 0.018(2) 0.017(2) 0.0095(19)
C49 0.0194(18) 0.028(2) 0.036(3) 0.007(2) 0.0100(18) 0.0121(18)
C50 0.069(4) 0.100(5) 0.061(4) 0.025(3) 0.029(3) 0.060(4)
C51 0.062(3) 0.075(4) 0.052(3) 0.010(3) 0.016(3) 0.052(3)
C52 0.067(4) 0.104(5) 0.128(6) 0.054(5) 0.028(4) 0.046(4)
N1 0.0189(15) 0.0169(16) 0.0281(19) 0.0083(14) 0.0121(14) 0.0090(13)
P1 0.0193(5) 0.0164(5) 0.0252(6) 0.0076(4) 0.0086(4) 0.0090(4)
P2 0.0205(5) 0.0215(6) 0.0306(6) 0.0102(5) 0.0124(5) 0.0097(4)
P3 0.0193(5) 0.0210(5) 0.0281(6) 0.0063(5) 0.0091(4) 0.0102(4)
Y1 0.01809(18) 0.0163(2) 0.0267(2) 0.00698(17) 0.00953(17) 0.00847(16)
Ru1 0.02107(16) 0.01789(17) 0.02249(19) 0.00460(14) 0.00660(14) 0.01057(14)

loop_
_atom_type_symbol
_atom_type_description
_atom_type_scat_dispersion_real
_atom_type_scat_dispersion_imag
_atom_type_scat_source
C C 0.0033 0.0016 'International Tables Vol C Tables 4.2.6.8 and 6.1.1.4'
H H 0.0000 0.0000 'International Tables Vol C Tables 4.2.6.8 and 6.1.1.4'
N N 0.0061 0.0033 'International Tables Vol C Tables 4.2.6.8 and 6.1.1.4'
P P 0.1023 0.0942 'International Tables Vol C Tables 4.2.6.8 and 6.1.1.4'
Y Y -2.7962 3.5667 'International Tables Vol C Tables 4.2.6.8 and 6.1.1.4'
Ru Ru -1.2594 0.8363 'International Tables Vol C Tables 4.2.6.8 and 6.1.1.4'

loop_
_geom_angle_atom_site_label_1
_geom_angle_atom_site_label_2
_geom_angle_atom_site_label_3
_geom_angle
_geom_angle_site_symmetry_1
_geom_angle_site_symmetry_3
P1 C1 Y1 91.04(14) . .
C3 C2 C7 119.0(3) . .
C3 C2 P1 119.4(3) . .
C7 C2 P1 121.5(3) . .
C2 C3 C4 120.1(4) . .
C5 C4 C3 120.1(4) . .
C4 C5 C6 120.6(3) . .
C7 C6 C5 119.2(4) . .
C6 C7 C2 120.9(4) . .
C13 C8 C9 118.4(3) . .
C13 C8 P1 118.4(3) . .
C9 C8 P1 123.2(3) . .
C8 C9 C10 120.3(3) . .
C11 C10 C9 120.4(3) . .
C10 C11 C12 119.6(4) . .
C13 C12 C11 120.0(3) . .
C12 C13 C8 121.3(3) . .
C18 C14 C15 107.1(3) . .
C18 C14 C19 127.2(3) . .
C15 C14 C19 125.3(4) . .
C18 C14 Ru1 71.9(2) . .
C15 C14 Ru1 72.0(2) . .
C19 C14 Ru1 126.7(3) . .
C16 C15 C14 108.1(3) . .
C16 C15 C20 126.8(4) . .
C14 C15 C20 124.6(4) . .
C16 C15 Ru1 71.9(2) . .
C14 C15 Ru1 70.0(2) . .
C20 C15 Ru1 129.5(3) . .
C15 C16 C17 108.7(3) . .
C15 C16 C21 125.1(4) . .
C17 C16 C21 125.7(4) . .
C15 C16 Ru1 70.9(2) . .
C17 C16 Ru1 71.6(2) . .
C21 C16 Ru1 130.0(3) . .
C16 C17 C18 106.8(3) . .
C16 C17 C22 126.6(4) . .
C18 C17 C22 126.0(4) . .
C16 C17 Ru1 71.2(2) . .
C18 C17 Ru1 70.2(2) . .
C22 C17 Ru1 130.6(3) . .
C14 C18 C17 109.3(3) . .
C14 C18 C23 126.4(4) . .
C17 C18 C23 124.2(4) . .
C14 C18 Ru1 70.7(2) . .
C17 C18 Ru1 72.3(2) . .
C23 C18 Ru1 126.7(3) . .
N1 C24 C29 120.0(3) . .
N1 C24 C25 122.6(3) . .
C29 C24 C25 117.3(3) . .
C26 C25 C24 121.5(3) . .
C25 C26 C27 121.9(3) . .
C28 C27 C26 117.1(3) . .
C28 C27 C30 121.0(3) . .
C26 C27 C30 121.9(3) . .
C27 C28 C29 122.7(3) . .
C28 C29 C24 119.4(3) . .
C28 C29 P2 123.6(3) . .
C24 C29 P2 116.9(2) . .
C36 C31 N1 123.7(3) . .
C36 C31 C32 117.1(3) . .
N1 C31 C32 119.1(3) . .
C33 C32 C31 119.2(3) . .
C33 C32 P3 126.1(3) . .
C31 C32 P3 114.7(3) . .
C34 C33 C32 123.2(3) . .
C33 C34 C35 117.0(4) . .
C33 C34 C37 122.6(3) . .
C35 C34 C37 120.4(4) . .
C36 C35 C34 121.4(4) . .
C35 C36 C31 122.0(3) . .
C38 C40 C39 110.2(3) . .
C38 C40 P2 109.2(3) . .
C39 C40 P2 111.2(2) . .
C42 C43 C41 111.1(4) . .
C42 C43 P2 115.0(3) . .
C41 C43 P2 109.9(3) . .
C45 C46 C44 114.3(3) . .
C45 C46 P3 112.0(3) . .
C44 C46 P3 113.9(3) . .
C47 C49 C48 110.5(3) . .
C47 C49 P3 110.4(3) . .
C48 C49 P3 108.0(2) . .
C51 C50 C52 112.9(4) . .
C50 C51 C51 113.4(5) . 2_666
C31 N1 C24 117.5(3) . .
C31 N1 Y1 112.75(19) . .
C24 N1 Y1 129.6(2) . .
C1 P1 C8 106.51(16) . .
C1 P1 C2 100.48(16) . .
C8 P1 C2 101.47(14) . .
C1 P1 Ru1 113.87(11) . .
C8 P1 Ru1 115.72(12) . .
C2 P1 Ru1 116.92(12) . .
C1 P1 Y1 52.13(10) . .
C8 P1 Y1 147.14(11) . .
C2 P1 Y1 106.65(10) . .
Ru1 P1 Y1 65.36(2) . .
C29 P2 C40 104.51(16) . .
C29 P2 C43 105.91(17) . .
C40 P2 C43 106.88(18) . .
C29 P2 Y1 100.80(11) . .
C40 P2 Y1 124.75(13) . .
C43 P2 Y1 112.06(12) . .
C32 P3 C49 105.44(17) . .
C32 P3 C46 102.04(17) . .
C49 P3 C46 109.50(17) . .
C32 P3 Y1 90.77(11) . .
C49 P3 Y1 122.97(12) . .
C46 P3 Y1 120.04(13) . .
N1 Y1 C1 113.24(11) . .
N1 Y1 P3 66.48(6) . .
C1 Y1 P3 107.00(8) . .
N1 Y1 P2 67.64(7) . .
C1 Y1 P2 112.24(8) . .
P3 Y1 P2 128.16(3) . .
N1 Y1 Ru1 166.44(7) . .
C1 Y1 Ru1 80.32(8) . .
P3 Y1 Ru1 110.88(2) . .
P2 Y1 Ru1 107.98(2) . .
N1 Y1 P1 147.54(7) . .
C1 Y1 P1 36.83(8) . .
P3 Y1 P1 124.48(3) . .
P2 Y1 P1 107.17(3) . .
Ru1 Y1 P1 45.45(2) . .
C14 Ru1 C18 37.40(13) . .
C14 Ru1 C15 37.96(12) . .
C18 Ru1 C15 62.28(14) . .
C14 Ru1 C16 62.90(13) . .
C18 Ru1 C16 62.12(13) . .
C15 Ru1 C16 37.13(13) . .
C14 Ru1 C17 63.12(14) . .
C18 Ru1 C17 37.58(13) . .
C15 Ru1 C17 62.36(14) . .
C16 Ru1 C17 37.11(13) . .
C14 Ru1 P1 162.32(10) . .
C18 Ru1 P1 141.36(11) . .
C15 Ru1 P1 125.00(10) . .
C16 Ru1 P1 100.25(10) . .
C17 Ru1 P1 107.34(10) . .
C14 Ru1 Y1 125.94(9) . .
C18 Ru1 Y1 133.25(9) . .
C15 Ru1 Y1 140.29(10) . .
C16 Ru1 Y1 164.38(9) . .
C17 Ru1 Y1 155.59(10) . .
P1 Ru1 Y1 69.19(2) . .

loop_
_geom_bond_atom_site_label_1
_geom_bond_atom_site_label_2
_geom_bond_distance
_geom_bond_site_symmetry_2
C1 P1 1.797(3) .
C1 Y1 2.367(3) .
C2 C3 1.380(5) .
C2 C7 1.388(5) .
C2 P1 1.844(3) .
C3 C4 1.388(4) .
C4 C5 1.365(5) .
C5 C6 1.383(5) .
C6 C7 1.378(4) .
C8 C13 1.378(4) .
C8 C9 1.385(4) .
C8 P1 1.844(3) .
C9 C10 1.393(5) .
C10 C11 1.364(5) .
C11 C12 1.380(5) .
C12 C13 1.376(5) .
C14 C18 1.405(5) .
C14 C15 1.428(5) .
C14 C19 1.506(5) .
C14 Ru1 2.182(4) .
C15 C16 1.410(5) .
C15 C20 1.488(5) .
C15 Ru1 2.208(4) .
C16 C17 1.415(5) .
C16 C21 1.505(5) .
C16 Ru1 2.221(4) .
C17 C18 1.426(5) .
C17 C22 1.500(5) .
C17 Ru1 2.226(4) .
C18 C23 1.507(5) .
C18 Ru1 2.199(4) .
C24 N1 1.400(4) .
C24 C29 1.406(4) .
C24 C25 1.406(4) .
C25 C26 1.372(4) .
C26 C27 1.383(5) .
C27 C28 1.382(5) .
C27 C30 1.515(4) .
C28 C29 1.400(4) .
C29 P2 1.808(3) .
C31 C36 1.390(5) .
C31 N1 1.399(4) .
C31 C32 1.425(4) .
C32 C33 1.395(5) .
C32 P3 1.811(4) .
C33 C34 1.367(5) .
C34 C35 1.401(5) .
C34 C37 1.497(5) .
C35 C36 1.373(5) .
C38 C40 1.523(5) .
C39 C40 1.532(5) .
C40 P2 1.832(4) .
C41 C43 1.518(5) .
C42 C43 1.518(4) .
C43 P2 1.845(4) .
C44 C46 1.520(5) .
C45 C46 1.497(6) .
C46 P3 1.848(4) .
C47 C49 1.521(5) .
C48 C49 1.525(4) .
C49 P3 1.839(3) .
C50 C51 1.514(6) .
C50 C52 1.526(6) .
C51 C51 1.514(8) 2_666
N1 Y1 2.347(3) .
P1 Ru1 2.2856(10) .
P1 Y1 2.9980(9) .
P2 Y1 2.8912(9) .
P3 Y1 2.8698(9) .
Y1 Ru1 2.9151(5) .
